data_7154462
loop_
_publ_author_name
'Duda, Blazej'
'Lentz, Dieter'

_publ_section_title
;
 Simultaneous introduction of trifluoromethyl and
 \l(6)-pentafluorosulfanyl substituents using F5S-C[triple bond, length as
 m-dash]C-CF3 as a dienophile.
;
_journal_issue 20
_journal_name_full 'Organic &amp; biomolecular chemistry'
_journal_page_first 5625
_journal_page_last 5628
_journal_paper_doi 10.1039/c5ob00610d
_journal_volume 13
_journal_year 2015
_chemical_formula_sum 'C19 H16 O'
_chemical_formula_weight 260.32
_chemical_name_systematic
; 
 ? 
;
_space_group_IT_number 20
_symmetry_cell_setting orthorhombic
_symmetry_space_group_name_Hall 'C 2c 2'
_symmetry_space_group_name_H-M 'C 2 2 21'
_atom_sites_solution_hydrogens geom
_atom_sites_solution_primary direct
_atom_sites_solution_secondary difmap
_audit_creation_method SHELXL-97
_audit_update_record
;
2014-08-20 deposited with the CCDC.
2015-04-15 downloaded from the CCDC.
;
_cell_angle_alpha 90.00
_cell_angle_beta 90.00
_cell_angle_gamma 90.00
_cell_formula_units_Z 8
_cell_length_a 11.088(2)
_cell_length_b 18.565(4)
_cell_length_c 13.258(3)
_cell_measurement_reflns_used 897
_cell_measurement_temperature 133(2)
_cell_measurement_theta_max 30.5
_cell_measurement_theta_min 3.7
_cell_volume 2729.1(10)
_computing_cell_refinement 'SAINT (Bruker-AXS)'
_computing_data_collection 'SMART (Bruker-AXS)'
_computing_data_reduction 'SAINT (Bruker-AXS)'
_computing_structure_refinement 'SHELXL-97 (Sheldrick, 1997)'
_computing_structure_solution 'SHELXS-97 (Sheldrick, 1990)'
_diffrn_ambient_temperature 133(2)
_diffrn_measured_fraction_theta_full 0.997
_diffrn_measured_fraction_theta_max 0.997
_diffrn_measurement_device_type 'Bruker-AXS SMART CCD'
_diffrn_measurement_method 'omega scan'
_diffrn_radiation_monochromator graphite
_diffrn_radiation_source 'sealed tube'
_diffrn_radiation_type MoK\a
_diffrn_radiation_wavelength 0.71073
_diffrn_reflns_av_R_equivalents 0.0231
_diffrn_reflns_av_sigmaI/netI 0.0218
_diffrn_reflns_limit_h_max 15
_diffrn_reflns_limit_h_min -14
_diffrn_reflns_limit_k_max 17
_diffrn_reflns_limit_k_min -26
_diffrn_reflns_limit_l_max 18
_diffrn_reflns_limit_l_min -18
_diffrn_reflns_number 15171
_diffrn_reflns_theta_full 30.58
_diffrn_reflns_theta_max 30.58
_diffrn_reflns_theta_min 2.14
_exptl_absorpt_coefficient_mu 0.077
_exptl_absorpt_correction_T_max 0.8622
_exptl_absorpt_correction_T_min 0.8021
_exptl_absorpt_correction_type multi-scan
_exptl_absorpt_process_details 'SADABS (Bruker-AXS)'
_exptl_crystal_colour black
_exptl_crystal_density_diffrn 1.267
_exptl_crystal_density_method 'not measured'
_exptl_crystal_description needle
_exptl_crystal_F_000 1104
_exptl_crystal_size_max 0.80
_exptl_crystal_size_mid 0.20
_exptl_crystal_size_min 0.18
_refine_diff_density_max 0.367
_refine_diff_density_min -0.352
_refine_diff_density_rms 0.119
_refine_ls_abs_structure_details 'Flack H D (1983), Acta Cryst. A39, 876-881'
_refine_ls_abs_structure_Flack -0.9(15)
_refine_ls_extinction_method none
_refine_ls_goodness_of_fit_ref 1.119
_refine_ls_hydrogen_treatment constr
_refine_ls_matrix_type full
_refine_ls_number_parameters 185
_refine_ls_number_reflns 4184
_refine_ls_number_restraints 0
_refine_ls_restrained_S_all 1.119
_refine_ls_R_factor_all 0.0565
_refine_ls_R_factor_gt 0.0476
_refine_ls_shift/su_max 0.000
_refine_ls_shift/su_mean 0.000
_refine_ls_structure_factor_coef Fsqd
_refine_ls_weighting_details 'calc w=1/[\s^2^(Fo^2^)+(0.0692P)^2^+0.4730P] where P=(Fo^2^+2Fc^2^)/3'
_refine_ls_weighting_scheme calc
_refine_ls_wR_factor_gt 0.1150
_refine_ls_wR_factor_ref 0.1215
_reflns_number_gt 3602
_reflns_number_total 4184
_reflns_threshold_expression >2sigma(I)
_cod_data_source_file c5ob00610d2.cif
_cod_data_source_block c2221
_cod_depositor_comments 'Adding full bibliography for 7154462--7154463.cif.'
_cod_original_cell_volume 2729.2(10)
_cod_original_sg_symbol_H-M C222(1)
_cod_database_code 7154462

loop_
_symmetry_equiv_pos_as_xyz
'x, y, z'
'-x, -y, z+1/2'
'-x, y, -z+1/2'
'x, -y, -z'
'x+1/2, y+1/2, z'
'-x+1/2, -y+1/2, z+1/2'
'-x+1/2, y+1/2, -z+1/2'
'x+1/2, -y+1/2, -z'

loop_
_atom_site_label
_atom_site_type_symbol
_atom_site_fract_x
_atom_site_fract_y
_atom_site_fract_z
_atom_site_U_iso_or_equiv
_atom_site_adp_type
_atom_site_occupancy
_atom_site_symmetry_multiplicity
_atom_site_calc_flag
_atom_site_refinement_flags
O1A O 0.66829(11) 0.60110(6) 0.37501(8) 0.0373(3) Uani 1 1 d .
C1A C 0.59058(11) 0.55457(6) 0.37572(10) 0.0242(2) Uani 1 1 d .
C2A C 0.45660(11) 0.56751(6) 0.37091(9) 0.0224(2) Uani 1 1 d .
C3A C 0.40592(10) 0.50146(6) 0.37274(9) 0.0180(2) Uani 1 1 d .
C4A C 0.28991(10) 0.46432(6) 0.37070(9) 0.0216(2) Uani 1 1 d .
C5A C 0.17026(12) 0.48614(9) 0.36572(11) 0.0328(3) Uani 1 1 d .
C6A C 0.08144(13) 0.43095(11) 0.36460(12) 0.0452(4) Uani 1 1 d .
H6A H -0.0009 0.4450 0.3618 0.054 Uiso 1 1 calc R
C7A C 0.10679(14) 0.35941(11) 0.36733(13) 0.0459(4) Uani 1 1 d .
H7A H 0.0430 0.3253 0.3658 0.055 Uiso 1 1 calc R
C8A C 0.22829(14) 0.33534(8) 0.37244(11) 0.0360(3) Uani 1 1 d .
C9A C 0.26984(19) 0.26310(8) 0.37621(12) 0.0451(4) Uani 1 1 d .
H9A H 0.2136 0.2245 0.3751 0.054 Uiso 1 1 calc R
C10A C 0.39048(18) 0.24888(7) 0.38150(11) 0.0429(4) Uani 1 1 d .
H10A H 0.4151 0.1999 0.3842 0.052 Uiso 1 1 calc R
C11A C 0.48149(15) 0.30276(7) 0.38322(9) 0.0311(3) Uani 1 1 d .
C12A C 0.44273(11) 0.37392(6) 0.37858(9) 0.0209(2) Uani 1 1 d .
C13A C 0.50367(10) 0.44385(6) 0.37833(9) 0.0181(2) Uani 1 1 d .
C14A C 0.61342(10) 0.47448(6) 0.38043(10) 0.0219(2) Uani 1 1 d .
C15A C 0.31749(11) 0.38939(6) 0.37410(9) 0.0229(2) Uani 1 1 d .
C16A C 0.40900(16) 0.64278(7) 0.36541(11) 0.0334(3) Uani 1 1 d .
H16A H 0.3710 0.6506 0.2996 0.050 Uiso 1 1 calc R
H16B H 0.4756 0.6769 0.3742 0.050 Uiso 1 1 calc R
H16C H 0.3492 0.6501 0.4189 0.050 Uiso 1 1 calc R
C17A C 0.13253(14) 0.56359(10) 0.35973(14) 0.0452(4) Uani 1 1 d .
H17A H 0.1647 0.5898 0.4180 0.068 Uiso 1 1 calc R
H17B H 0.0443 0.5666 0.3599 0.068 Uiso 1 1 calc R
H17C H 0.1639 0.5849 0.2974 0.068 Uiso 1 1 calc R
C18A C 0.61182(17) 0.28172(8) 0.39032(13) 0.0431(4) Uani 1 1 d .
H18A H 0.6530 0.2943 0.3273 0.065 Uiso 1 1 calc R
H18B H 0.6180 0.2297 0.4016 0.065 Uiso 1 1 calc R
H18C H 0.6496 0.3074 0.4466 0.065 Uiso 1 1 calc R
C19A C 0.74030(11) 0.44767(9) 0.38532(10) 0.0326(3) Uani 1 1 d .
H19A H 0.7546 0.4251 0.4511 0.049 Uiso 1 1 calc R
H19B H 0.7960 0.4881 0.3764 0.049 Uiso 1 1 calc R
H19C H 0.7535 0.4122 0.3317 0.049 Uiso 1 1 calc R

loop_
_atom_site_aniso_label
_atom_site_aniso_U_11
_atom_site_aniso_U_22
_atom_site_aniso_U_33
_atom_site_aniso_U_23
_atom_site_aniso_U_13
_atom_site_aniso_U_12
O1A 0.0436(6) 0.0396(6) 0.0288(5) 0.0041(5) -0.0036(5) -0.0234(5)
C1A 0.0288(5) 0.0249(5) 0.0189(4) 0.0010(5) -0.0012(5) -0.0075(5)
C2A 0.0313(6) 0.0164(5) 0.0196(5) -0.0001(5) -0.0011(5) 0.0012(4)
C3A 0.0179(5) 0.0186(5) 0.0174(4) -0.0006(4) -0.0013(4) 0.0019(4)
C4A 0.0173(5) 0.0277(5) 0.0198(5) -0.0021(5) -0.0009(5) -0.0012(4)
C5A 0.0208(5) 0.0549(8) 0.0228(6) -0.0041(6) -0.0009(5) 0.0039(5)
C6A 0.0188(6) 0.0867(13) 0.0301(6) -0.0059(8) 0.0008(6) -0.0110(7)
C7A 0.0321(8) 0.0735(12) 0.0321(7) -0.0088(8) 0.0036(7) -0.0301(7)
C8A 0.0438(8) 0.0422(7) 0.0219(6) -0.0040(6) 0.0033(7) -0.0254(6)
C9A 0.0746(12) 0.0314(7) 0.0293(7) -0.0041(7) 0.0086(9) -0.0299(7)
C10A 0.0858(13) 0.0163(5) 0.0268(6) -0.0010(6) 0.0062(8) -0.0104(7)
C11A 0.0556(9) 0.0180(5) 0.0197(5) 0.0014(5) 0.0030(6) 0.0025(5)
C12A 0.0297(6) 0.0147(4) 0.0182(5) 0.0003(5) 0.0009(5) -0.0020(4)
C13A 0.0212(5) 0.0150(4) 0.0182(4) 0.0010(4) 0.0003(4) 0.0017(4)
C14A 0.0192(6) 0.0263(5) 0.0202(5) 0.0007(5) 0.0001(5) 0.0006(4)
C15A 0.0275(6) 0.0235(5) 0.0177(4) -0.0024(5) 0.0021(5) -0.0093(4)
C16A 0.0566(8) 0.0169(5) 0.0268(6) -0.0001(5) -0.0016(7) 0.0058(5)
C17A 0.0302(7) 0.0642(11) 0.0412(8) -0.0035(8) -0.0041(7) 0.0232(7)
C18A 0.0658(11) 0.0292(7) 0.0344(7) 0.0010(6) -0.0020(7) 0.0231(7)
C19A 0.0190(5) 0.0536(8) 0.0252(6) -0.0013(6) 0.0002(5) 0.0035(6)

loop_
_atom_type_symbol
_atom_type_description
_atom_type_scat_dispersion_real
_atom_type_scat_dispersion_imag
_atom_type_scat_source
C C 0.0033 0.0016 'International Tables Vol C Tables 4.2.6.8 and 6.1.1.4'
H H 0.0000 0.0000 'International Tables Vol C Tables 4.2.6.8 and 6.1.1.4'
O O 0.0106 0.0060 'International Tables Vol C Tables 4.2.6.8 and 6.1.1.4'

loop_
_geom_angle_atom_site_label_1
_geom_angle_atom_site_label_2
_geom_angle_atom_site_label_3
_geom_angle
O1A C1A C2A 125.69(12)
O1A C1A C14A 125.39(12)
C2A C1A C14A 108.92(9)
C3A C2A C16A 134.69(13)
C3A C2A C1A 105.38(10)
C16A C2A C1A 119.94(11)
C2A C3A C4A 142.75(11)
C2A C3A C13A 110.02(10)
C4A C3A C13A 107.22(9)
C5A C4A C15A 119.42(12)
C5A C4A C3A 134.83(12)
C15A C4A C3A 105.75(10)
C4A C5A C6A 116.89(15)
C4A C5A C17A 123.28(14)
C6A C5A C17A 119.83(13)
C7A C6A C5A 124.15(14)
C7A C6A H6A 117.9
C5A C6A H6A 117.9
C6A C7A C8A 120.34(13)
C6A C7A H7A 119.8
C8A C7A H7A 119.8
C15A C8A C9A 116.40(14)
C15A C8A C7A 116.24(14)
C9A C8A C7A 127.35(14)
C10A C9A C8A 120.18(12)
C10A C9A H9A 119.9
C8A C9A H9A 119.9
C9A C10A C11A 124.08(14)
C9A C10A H10A 118.0
C11A C10A H10A 118.0
C12A C11A C10A 116.65(15)
C12A C11A C18A 123.22(13)
C10A C11A C18A 120.13(13)
C11A C12A C15A 119.76(11)
C11A C12A C13A 134.44(12)
C15A C12A C13A 105.79(10)
C14A C13A C12A 142.52(11)
C14A C13A C3A 110.37(10)
C12A C13A C3A 107.11(10)
C13A C14A C19A 135.48(12)
C13A C14A C1A 105.31(10)
C19A C14A C1A 119.21(11)
C8A C15A C12A 122.91(12)
C8A C15A C4A 122.96(13)
C12A C15A C4A 114.13(10)
C2A C16A H16A 109.5
C2A C16A H16B 109.5
H16A C16A H16B 109.5
C2A C16A H16C 109.5
H16A C16A H16C 109.5
H16B C16A H16C 109.5
C5A C17A H17A 109.5
C5A C17A H17B 109.5
H17A C17A H17B 109.5
C5A C17A H17C 109.5
H17A C17A H17C 109.5
H17B C17A H17C 109.5
C11A C18A H18A 109.5
C11A C18A H18B 109.5
H18A C18A H18B 109.5
C11A C18A H18C 109.5
H18A C18A H18C 109.5
H18B C18A H18C 109.5
C14A C19A H19A 109.5
C14A C19A H19B 109.5
H19A C19A H19B 109.5
C14A C19A H19C 109.5
H19A C19A H19C 109.5
H19B C19A H19C 109.5

loop_
_geom_bond_atom_site_label_1
_geom_bond_atom_site_label_2
_geom_bond_distance
O1A C1A 1.2201(14)
C1A C2A 1.5063(18)
C1A C14A 1.5096(17)
C2A C3A 1.3490(15)
C2A C16A 1.4955(17)
C3A C4A 1.4597(16)
C3A C13A 1.5245(15)
C4A C5A 1.3888(18)
C4A C15A 1.4249(17)
C5A C6A 1.421(2)
C5A C17A 1.500(2)
C6A C7A 1.358(3)
C6A H6A 0.9500
C7A C8A 1.421(3)
C7A H7A 0.9500
C8A C15A 1.4091(16)
C8A C9A 1.419(2)
C9A C10A 1.365(3)
C9A H9A 0.9500
C10A C11A 1.421(2)
C10A H10A 0.9500
C11A C12A 1.3906(17)
C11A C18A 1.500(2)
C12A C15A 1.4194(18)
C12A C13A 1.4635(15)
C13A C14A 1.3436(16)
C14A C19A 1.4937(17)
C16A H16A 0.9800
C16A H16B 0.9800
C16A H16C 0.9800
C17A H17A 0.9800
C17A H17B 0.9800
C17A H17C 0.9800
C18A H18A 0.9800
C18A H18B 0.9800
C18A H18C 0.9800
C19A H19A 0.9800
C19A H19B 0.9800
C19A H19C 0.9800

loop_
_geom_torsion_atom_site_label_1
_geom_torsion_atom_site_label_2
_geom_torsion_atom_site_label_3
_geom_torsion_atom_site_label_4
_geom_torsion
O1A C1A C2A C3A 179.44(13)
C14A C1A C2A C3A 0.07(14)
O1A C1A C2A C16A -0.5(2)
C14A C1A C2A C16A -179.84(12)
C16A C2A C3A C4A 0.2(3)
C1A C2A C3A C4A -179.70(16)
C16A C2A C3A C13A 179.68(14)
C1A C2A C3A C13A -0.21(13)
C2A C3A C4A C5A -0.3(3)
C13A C3A C4A C5A -179.81(14)
C2A C3A C4A C15A 179.08(16)
C13A C3A C4A C15A -0.41(13)
C15A C4A C5A C6A 0.2(2)
C3A C4A C5A C6A 179.50(14)
C15A C4A C5A C17A -178.70(13)
C3A C4A C5A C17A 0.6(3)
C4A C5A C6A C7A -0.5(2)
C17A C5A C6A C7A 178.40(16)
C5A C6A C7A C8A 0.5(3)
C6A C7A C8A C15A -0.2(2)
C6A C7A C8A C9A 179.71(15)
C15A C8A C9A C10A 0.2(2)
C7A C8A C9A C10A -179.67(14)
C8A C9A C10A C11A -0.3(3)
C9A C10A C11A C12A -0.4(2)
C9A C10A C11A C18A 179.30(14)
C10A C11A C12A C15A 0.99(18)
C18A C11A C12A C15A -178.67(13)
C10A C11A C12A C13A 179.99(14)
C18A C11A C12A C13A 0.3(2)
C11A C12A C13A C14A 1.3(3)
C15A C12A C13A C14A -179.58(16)
C11A C12A C13A C3A -179.45(14)
C15A C12A C13A C3A -0.35(13)
C2A C3A C13A C14A 0.31(14)
C4A C3A C13A C14A 179.98(10)
C2A C3A C13A C12A -179.19(10)
C4A C3A C13A C12A 0.48(13)
C12A C13A C14A C19A -0.6(3)
C3A C13A C14A C19A -179.81(14)
C12A C13A C14A C1A 178.97(16)
C3A C13A C14A C1A -0.24(13)
O1A C1A C14A C13A -179.26(14)
C2A C1A C14A C13A 0.12(14)
O1A C1A C14A C19A 0.4(2)
C2A C1A C14A C19A 179.77(11)
C9A C8A C15A C12A 0.4(2)
C7A C8A C15A C12A -179.67(13)
C9A C8A C15A C4A 179.96(14)
C7A C8A C15A C4A -0.1(2)
C11A C12A C15A C8A -1.1(2)
C13A C12A C15A C8A 179.68(11)
C11A C12A C15A C4A 179.36(11)
C13A C12A C15A C4A 0.10(15)
C5A C4A C15A C8A 0.1(2)
C3A C4A C15A C8A -179.37(11)
C5A C4A C15A C12A 179.71(11)
C3A C4A C15A C12A 0.20(15)
